data_7053020
loop_
_publ_author_name
'Wu, Bi-Dong'
'Zhou, Zun-Ning'
'Li, Fu-Gang'
'Yang, Li'
'Zhang, Tong-Lai'
'Zhang, Jian-Guo'

_publ_section_title
;
 Preparation, crystal structures, thermal decompositions and explosive
 properties of two new high-nitrogen azide ethylenediamine energetic
 compounds
;
_journal_issue 3
_journal_name_full 'New Journal of Chemistry'
_journal_page_first 646
_journal_paper_doi 10.1039/c2nj40887b
_journal_volume 37
_journal_year 2013
_chemical_formula_sum 'C2 H8 Cu N8'
_chemical_formula_weight 207.70
_chemical_name_systematic
;
?
;
_space_group_IT_number 15
_symmetry_cell_setting monoclinic
_symmetry_space_group_name_Hall '-C 2yc'
_symmetry_space_group_name_H-M 'C 1 2/c 1'
_atom_sites_solution_hydrogens geom
_atom_sites_solution_primary direct
_atom_sites_solution_secondary difmap
_audit_creation_method SHELXL-97
_cell_angle_alpha 90.00
_cell_angle_beta 100.725(3)
_cell_angle_gamma 90.00
_cell_formula_units_Z 16
_cell_length_a 17.665(4)
_cell_length_b 6.3279(14)
_cell_length_c 26.063(6)
_cell_measurement_reflns_used 4455
_cell_measurement_temperature 293(2)
_cell_measurement_theta_max 29.124
_cell_measurement_theta_min 3.020
_cell_volume 2862.5(11)
_computing_cell_refinement 'CrystalClear (Rigaku Inc., 2008)'
_computing_data_collection 'CrystalClear (Rigaku Inc., 2008)'
_computing_data_reduction 'CrystalClear (Rigaku Inc., 2008)'
_computing_structure_refinement 'SHELXL-97 (Sheldrick, 1997)'
_computing_structure_solution 'SHELXS-97 (Sheldrick, 1990)'
_diffrn_ambient_temperature 293(2)
_diffrn_detector_area_resol_mean 28.5714
_diffrn_measured_fraction_theta_full 0.978
_diffrn_measured_fraction_theta_max 0.978
_diffrn_measurement_device_type AFC10/Saturn724+
_diffrn_measurement_method 'phi and omega scans'
_diffrn_radiation_monochromator graphite
_diffrn_radiation_source 'Rotating Anode'
_diffrn_radiation_type MoK\a
_diffrn_radiation_wavelength 0.71073
_diffrn_reflns_av_R_equivalents 0.0325
_diffrn_reflns_av_sigmaI/netI 0.0347
_diffrn_reflns_limit_h_max 21
_diffrn_reflns_limit_h_min -24
_diffrn_reflns_limit_k_max 8
_diffrn_reflns_limit_k_min -8
_diffrn_reflns_limit_l_max 35
_diffrn_reflns_limit_l_min -35
_diffrn_reflns_number 11765
_diffrn_reflns_theta_full 29.12
_diffrn_reflns_theta_max 29.12
_diffrn_reflns_theta_min 3.07
_diffrn_standards_decay_% 0
_diffrn_standards_interval_count 0
_diffrn_standards_interval_time 0
_diffrn_standards_number 0
_exptl_absorpt_coefficient_mu 2.999
_exptl_absorpt_correction_T_max 0.5557
_exptl_absorpt_correction_T_min 0.2943
_exptl_absorpt_correction_type multi-scan
_exptl_crystal_colour Blue
_exptl_crystal_density_diffrn 1.928
_exptl_crystal_density_meas -120
_exptl_crystal_density_method 'not measured'
_exptl_crystal_description Chunk
_exptl_crystal_F_000 1680
_exptl_crystal_size_max 0.54
_exptl_crystal_size_mid 0.39
_exptl_crystal_size_min 0.22
_refine_diff_density_max 1.408
_refine_diff_density_min -0.502
_refine_diff_density_rms 0.092
_refine_ls_extinction_method none
_refine_ls_goodness_of_fit_ref 0.998
_refine_ls_hydrogen_treatment constr
_refine_ls_matrix_type full
_refine_ls_number_parameters 212
_refine_ls_number_reflns 3768
_refine_ls_number_restraints 6
_refine_ls_restrained_S_all 0.997
_refine_ls_R_factor_all 0.0448
_refine_ls_R_factor_gt 0.0326
_refine_ls_shift/su_max 0.001
_refine_ls_shift/su_mean 0.000
_refine_ls_structure_factor_coef Fsqd
_refine_ls_weighting_details 'calc w=1/[\s^2^(Fo^2^)+(0.0516P)^2^+0.8150P] where P=(Fo^2^+2Fc^2^)/3'
_refine_ls_weighting_scheme calc
_refine_ls_wR_factor_gt 0.0800
_refine_ls_wR_factor_ref 0.0872
_reflns_number_gt 3145
_reflns_number_total 3768
_reflns_threshold_expression >2sigma(I)
_cod_data_source_file c2nj40887b.txt
_cod_data_source_block bn1523
_cod_depositor_comments
;
The following automatic conversions were performed:

'_symmetry_cell_setting' value 'Monoclinic' changed to 'monoclinic'
according to /home/saulius/struct/CIF-dictionaries/cif_core.dic
dictionary named 'cif_core.dic' version 2.4.2 from 2011-04-26.

Automatic conversion script
Id: cif_fix_values 1891 2012-01-12 08:04:46Z andrius 

The following automatic conversions were performed:

'_exptl_absorpt_correction_type' value 'Multi-scans' was replaced
with the value 'multi-scan' as specified in the replacement file
'src/cod-tools/trunk/data/replacement-values/replacement_values.lst'.

Automatic conversion script
Id: cif_fix_values 5376 2017-05-30 11:51:03Z andrius 
;
_cod_original_cell_volume 2862.4(11)
_cod_original_sg_symbol_H-M C2/c
_cod_database_code 7053020

loop_
_symmetry_equiv_pos_as_xyz
'x, y, z'
'-x, y, -z+1/2'
'x+1/2, y+1/2, z'
'-x+1/2, y+1/2, -z+1/2'
'-x, -y, -z'
'x, -y, z-1/2'
'-x+1/2, -y+1/2, -z'
'x+1/2, -y+1/2, z-1/2'

loop_
_atom_site_label
_atom_site_type_symbol
_atom_site_fract_x
_atom_site_fract_y
_atom_site_fract_z
_atom_site_U_iso_or_equiv
_atom_site_adp_type
_atom_site_occupancy
_atom_site_symmetry_multiplicity
_atom_site_calc_flag
_atom_site_refinement_flags
_atom_site_disorder_assembly
_atom_site_disorder_group
Cu1 Cu 0.223105(15) 0.34641(4) 0.057981(11) 0.01446(9) Uani 1 1 d . . .
Cu2 Cu 0.293500(15) 0.64421(4) 0.170909(11) 0.01412(9) Uani 1 1 d . . .
N3 N 0.31280(12) 0.1822(3) 0.04343(8) 0.0196(4) Uani 1 1 d . A .
N4 N 0.37712(11) 0.2134(3) 0.06668(7) 0.0170(4) Uani 1 1 d . . .
N5 N 0.44009(12) 0.2381(4) 0.08871(9) 0.0272(5) Uani 1 1 d . A .
N6 N 0.27879(12) 0.6217(3) 0.06927(8) 0.0186(4) Uani 1 1 d . A .
N7 N 0.33291(11) 0.6662(3) 0.04994(7) 0.0150(4) Uani 1 1 d . . .
N8 N 0.38609(11) 0.7130(3) 0.03229(8) 0.0197(4) Uani 1 1 d . A .
N9 N 0.34827(11) 0.9231(3) 0.16644(8) 0.0180(4) Uani 1 1 d . A .
H9A H 0.3449 0.9610 0.1328 0.022 Uiso 1 1 calc R . .
H9B H 0.3262 1.0248 0.1828 0.022 Uiso 1 1 calc R . .
N10 N 0.40161(10) 0.5230(3) 0.18392(7) 0.0156(4) Uani 1 1 d . A .
H10A H 0.4138 0.4755 0.2170 0.019 Uiso 1 1 calc R . .
H10B H 0.4038 0.4133 0.1623 0.019 Uiso 1 1 calc R . .
N11 N 0.19028(11) 0.7829(3) 0.15966(8) 0.0173(4) Uani 1 1 d . A .
N12 N 0.14588(11) 0.7634(3) 0.18953(8) 0.0170(4) Uani 1 1 d . . .
N13 N 0.10154(13) 0.7499(4) 0.21645(9) 0.0287(5) Uani 1 1 d . A .
N14 N 0.25193(12) 0.3501(3) 0.16913(8) 0.0185(4) Uani 1 1 d . A .
N15 N 0.21720(11) 0.2867(3) 0.20128(7) 0.0159(4) Uani 1 1 d . . .
N16 N 0.18287(14) 0.2165(4) 0.23082(9) 0.0285(5) Uani 1 1 d . A .
N1 N 0.16302(11) 0.0821(3) 0.06596(7) 0.0149(4) Uani 0.802(6) 1 d PD A 1
H1A H 0.1716 -0.0154 0.0426 0.018 Uiso 0.802(6) 1 calc PR A 1
H1B H 0.1781 0.0282 0.0982 0.018 Uiso 0.802(6) 1 calc PR A 1
N2 N 0.12585(10) 0.4962(3) 0.06456(8) 0.0161(4) Uani 0.802(6) 1 d PD A 1
H2A H 0.1364 0.6046 0.0871 0.019 Uiso 0.802(6) 1 calc PR A 1
H2B H 0.1033 0.5485 0.0333 0.019 Uiso 0.802(6) 1 calc PR A 1
C1 C 0.08000(15) 0.1362(4) 0.05731(14) 0.0203(7) Uani 0.802(6) 1 d PD A 1
H1C H 0.0516 0.0279 0.0721 0.024 Uiso 0.802(6) 1 calc PR A 1
H1D H 0.0593 0.1468 0.0202 0.024 Uiso 0.802(6) 1 calc PR A 1
C2 C 0.07310(17) 0.3446(5) 0.08364(13) 0.0189(7) Uani 0.802(6) 1 d PD A 1
H2C H 0.0205 0.3955 0.0752 0.023 Uiso 0.802(6) 1 calc PR A 1
H2D H 0.0872 0.3290 0.1212 0.023 Uiso 0.802(6) 1 calc PR A 1
N1' N 0.16302(11) 0.0821(3) 0.06596(7) 0.0149(4) Uani 0.198(6) 1 d PD A 2
H1'1 H 0.1533 0.0113 0.0355 0.018 Uiso 0.198(6) 1 calc PR A 2
H1'2 H 0.1906 -0.0025 0.0902 0.018 Uiso 0.198(6) 1 calc PR A 2
N2' N 0.12585(10) 0.4962(3) 0.06456(8) 0.0161(4) Uani 0.198(6) 1 d PD A 2
H2'1 H 0.1296 0.5494 0.0970 0.019 Uiso 0.198(6) 1 calc PR A 2
H2'2 H 0.1172 0.6036 0.0416 0.019 Uiso 0.198(6) 1 calc PR A 2
C1' C 0.0895(4) 0.1410(9) 0.0819(4) 0.0203(7) Uani 0.198(6) 1 d PD A 2
H1'A H 0.0976 0.1626 0.1194 0.024 Uiso 0.198(6) 1 calc PR A 2
H1'B H 0.0517 0.0294 0.0727 0.024 Uiso 0.198(6) 1 calc PR A 2
C2' C 0.0615(3) 0.3414(8) 0.0539(4) 0.016(3) Uani 0.198(6) 1 d PD A 2
H2'A H 0.0471 0.3157 0.0166 0.019 Uiso 0.198(6) 1 calc PR A 2
H2'B H 0.0168 0.3952 0.0664 0.019 Uiso 0.198(6) 1 calc PR A 2
C3 C 0.43031(14) 0.8979(4) 0.19161(10) 0.0206(5) Uani 1 1 d . . .
H3A H 0.4355 0.9031 0.2293 0.025 Uiso 1 1 calc R A .
H3B H 0.4610 1.0109 0.1808 0.025 Uiso 1 1 calc R . .
C4 C 0.45745(13) 0.6873(4) 0.17507(10) 0.0197(5) Uani 1 1 d . A .
H4A H 0.4612 0.6914 0.1384 0.024 Uiso 1 1 calc R . .
H4B H 0.5080 0.6550 0.1952 0.024 Uiso 1 1 calc R . .

loop_
_atom_site_aniso_label
_atom_site_aniso_U_11
_atom_site_aniso_U_22
_atom_site_aniso_U_33
_atom_site_aniso_U_23
_atom_site_aniso_U_13
_atom_site_aniso_U_12
Cu1 0.01236(14) 0.01120(14) 0.02089(16) -0.00077(11) 0.00588(11) -0.00132(10)
Cu2 0.01331(14) 0.01120(14) 0.01852(16) -0.00003(10) 0.00473(11) -0.00122(10)
N3 0.0173(10) 0.0181(10) 0.0247(11) -0.0038(8) 0.0068(8) 0.0005(8)
N4 0.0208(10) 0.0143(9) 0.0176(9) 0.0020(8) 0.0078(8) 0.0051(8)
N5 0.0215(11) 0.0287(13) 0.0303(12) 0.0019(10) 0.0014(9) 0.0057(9)
N6 0.0193(10) 0.0145(9) 0.0244(10) -0.0049(8) 0.0104(8) -0.0081(8)
N7 0.0173(10) 0.0122(9) 0.0144(9) -0.0003(7) -0.0001(7) -0.0007(7)
N8 0.0179(10) 0.0198(10) 0.0222(10) 0.0020(9) 0.0060(8) -0.0032(8)
N9 0.0159(10) 0.0132(9) 0.0252(10) 0.0012(8) 0.0048(8) -0.0018(7)
N10 0.0170(9) 0.0133(9) 0.0170(9) 0.0002(7) 0.0047(7) -0.0003(7)
N11 0.0153(9) 0.0204(10) 0.0176(9) 0.0024(8) 0.0072(8) 0.0021(8)
N12 0.0180(10) 0.0142(9) 0.0183(9) -0.0037(8) 0.0018(8) -0.0016(8)
N13 0.0279(12) 0.0297(13) 0.0339(12) -0.0053(10) 0.0200(10) -0.0046(10)
N14 0.0213(10) 0.0145(10) 0.0215(10) -0.0031(8) 0.0084(8) -0.0065(8)
N15 0.0189(10) 0.0096(8) 0.0185(9) -0.0019(8) 0.0019(8) -0.0006(7)
N16 0.0409(14) 0.0223(11) 0.0256(11) -0.0025(10) 0.0148(10) -0.0079(10)
N1 0.0178(9) 0.0108(9) 0.0165(9) -0.0004(7) 0.0045(7) -0.0025(7)
N2 0.0131(9) 0.0143(9) 0.0216(10) -0.0003(8) 0.0053(7) -0.0016(7)
C1 0.0141(13) 0.0214(14) 0.0250(19) 0.0026(14) 0.0026(13) -0.0054(11)
C2 0.0159(14) 0.0218(16) 0.0203(16) -0.0015(13) 0.0068(13) -0.0034(12)
N1' 0.0178(9) 0.0108(9) 0.0165(9) -0.0004(7) 0.0045(7) -0.0025(7)
N2' 0.0131(9) 0.0143(9) 0.0216(10) -0.0003(8) 0.0053(7) -0.0016(7)
C1' 0.0141(13) 0.0214(14) 0.0250(19) 0.0026(14) 0.0026(13) -0.0054(11)
C2' 0.012(5) 0.017(6) 0.020(7) -0.005(5) 0.010(5) -0.009(4)
C3 0.0167(11) 0.0172(12) 0.0270(13) -0.0006(10) 0.0012(9) -0.0033(9)
C4 0.0144(11) 0.0220(12) 0.0230(12) 0.0036(10) 0.0043(9) -0.0020(9)

loop_
_atom_type_symbol
_atom_type_description
_atom_type_scat_dispersion_real
_atom_type_scat_dispersion_imag
_atom_type_scat_source
C C 0.0033 0.0016 'International Tables Vol C Tables 4.2.6.8 and 6.1.1.4'
H H 0.0000 0.0000 'International Tables Vol C Tables 4.2.6.8 and 6.1.1.4'
N N 0.0061 0.0033 'International Tables Vol C Tables 4.2.6.8 and 6.1.1.4'
Cu Cu 0.3201 1.2651 'International Tables Vol C Tables 4.2.6.8 and 6.1.1.4'

loop_
_geom_angle_atom_site_label_1
_geom_angle_atom_site_label_2
_geom_angle_atom_site_label_3
_geom_angle
N3 Cu1 N6 95.51(9)
N3 Cu1 N2 173.01(8)
N6 Cu1 N2 88.93(8)
N3 Cu1 N1 92.27(8)
N6 Cu1 N1 164.90(8)
N2 Cu1 N1 84.65(8)
N3 Cu1 N14 101.55(8)
N6 Cu1 N14 81.54(7)
N2 Cu1 N14 84.41(7)
N1 Cu1 N14 84.23(7)
N11 Cu2 N14 94.85(9)
N11 Cu2 N9 92.37(8)
N14 Cu2 N9 170.83(8)
N11 Cu2 N10 176.03(8)
N14 Cu2 N10 88.98(8)
N9 Cu2 N10 83.92(8)
N11 Cu2 N6 87.66(7)
N14 Cu2 N6 87.65(7)
N9 Cu2 N6 87.00(7)
N10 Cu2 N6 93.54(7)
N4 N3 Cu1 122.02(17)
N5 N4 N3 178.0(3)
N7 N6 Cu1 123.71(16)
N7 N6 Cu2 118.53(16)
Cu1 N6 Cu2 98.63(8)
N8 N7 N6 178.2(2)
C3 N9 Cu2 108.55(14)
C3 N9 H9A 110.0
Cu2 N9 H9A 110.0
C3 N9 H9B 110.0
Cu2 N9 H9B 110.0
H9A N9 H9B 108.4
C4 N10 Cu2 110.04(14)
C4 N10 H10A 109.7
Cu2 N10 H10A 109.7
C4 N10 H10B 109.7
Cu2 N10 H10B 109.7
H10A N10 H10B 108.2
N12 N11 Cu2 123.00(16)
N13 N12 N11 177.1(3)
N15 N14 Cu2 122.01(16)
N15 N14 Cu1 133.82(16)
Cu2 N14 Cu1 91.52(7)
N16 N15 N14 176.6(2)
C1 N1 Cu1 108.58(15)
C1 N1 H1A 110.0
Cu1 N1 H1A 110.0
C1 N1 H1B 110.0
Cu1 N1 H1B 110.0
H1A N1 H1B 108.4
C2 N2 Cu1 108.98(16)
C2 N2 H2A 109.9
Cu1 N2 H2A 109.9
C2 N2 H2B 109.9
Cu1 N2 H2B 109.9
H2A N2 H2B 108.3
N1 C1 C2 107.2(2)
N1 C1 H1C 110.3
C2 C1 H1C 110.3
N1 C1 H1D 110.3
C2 C1 H1D 110.3
H1C C1 H1D 108.5
N2 C2 C1 107.7(2)
N2 C2 H2C 110.2
C1 C2 H2C 110.2
N2 C2 H2D 110.2
C1 C2 H2D 110.2
H2C C2 H2D 108.5
C2' C1' H1'A 110.2
C2' C1' H1'B 110.2
H1'A C1' H1'B 108.5
C1' C2' H2'A 110.3
C1' C2' H2'B 110.3
H2'A C2' H2'B 108.5
N9 C3 C4 107.79(19)
N9 C3 H3A 110.1
C4 C3 H3A 110.1
N9 C3 H3B 110.1
C4 C3 H3B 110.1
H3A C3 H3B 108.5
N10 C4 C3 108.65(19)
N10 C4 H4A 110.0
C3 C4 H4A 110.0
N10 C4 H4B 110.0
C3 C4 H4B 110.0
H4A C4 H4B 108.3

loop_
_geom_bond_atom_site_label_1
_geom_bond_atom_site_label_2
_geom_bond_distance
Cu1 N3 1.990(2)
Cu1 N6 1.9954(19)
Cu1 N2 1.9973(19)
Cu1 N1 2.0122(19)
Cu1 N14 2.847(2)
Cu2 N11 1.995(2)
Cu2 N14 1.998(2)
Cu2 N9 2.027(2)
Cu2 N10 2.0271(19)
Cu2 N6 2.617(2)
N3 N4 1.200(3)
N4 N5 1.163(3)
N6 N7 1.194(3)
N7 N8 1.159(3)
N9 C3 1.484(3)
N9 H9A 0.9000
N9 H9B 0.9000
N10 C4 1.480(3)
N10 H10A 0.9000
N10 H10B 0.9000
N11 N12 1.210(3)
N12 N13 1.148(3)
N14 N15 1.196(3)
N15 N16 1.154(3)
N1 C1 1.482(3)
N1 H1A 0.9000
N1 H1B 0.9000
N2 C2 1.486(3)
N2 H2A 0.9000
N2 H2B 0.9000
C1 C2 1.502(4)
C1 H1C 0.9700
C1 H1D 0.9700
C2 H2C 0.9700
C2 H2D 0.9700
C1' C2' 1.501(5)
C1' H1'A 0.9700
C1' H1'B 0.9700
C2' H2'A 0.9700
C2' H2'B 0.9700
C3 C4 1.506(3)
C3 H3A 0.9700
C3 H3B 0.9700
C4 H4A 0.9700
C4 H4B 0.9700

loop_
_geom_torsion_atom_site_label_1
_geom_torsion_atom_site_label_2
_geom_torsion_atom_site_label_3
_geom_torsion_atom_site_label_4
_geom_torsion
N6 Cu1 N3 N4 38.2(2)
N2 Cu1 N3 N4 167.4(6)
N1 Cu1 N3 N4 -128.9(2)
N14 Cu1 N3 N4 -44.3(2)
Cu1 N3 N4 N5 163(8)
N3 Cu1 N6 N7 26.8(2)
N2 Cu1 N6 N7 -147.8(2)
N1 Cu1 N6 N7 147.5(3)
N14 Cu1 N6 N7 127.7(2)
N3 Cu1 N6 Cu2 -106.19(8)
N2 Cu1 N6 Cu2 79.22(8)
N1 Cu1 N6 Cu2 14.5(4)
N14 Cu1 N6 Cu2 -5.29(6)
N11 Cu2 N6 N7 136.34(18)
N14 Cu2 N6 N7 -128.70(18)
N9 Cu2 N6 N7 43.84(18)
N10 Cu2 N6 N7 -39.87(18)
N11 Cu2 N6 Cu1 -87.48(9)
N14 Cu2 N6 Cu1 7.47(8)
N9 Cu2 N6 Cu1 -179.98(9)
N10 Cu2 N6 Cu1 96.30(9)
Cu1 N6 N7 N8 -154(8)
Cu2 N6 N7 N8 -29(8)
N11 Cu2 N9 C3 159.91(15)
N14 Cu2 N9 C3 -58.1(6)
N10 Cu2 N9 C3 -18.66(15)
N6 Cu2 N9 C3 -112.55(15)
N11 Cu2 N10 C4 -29.8(12)
N14 Cu2 N10 C4 165.44(15)
N9 Cu2 N10 C4 -8.74(15)
N6 Cu2 N10 C4 77.85(15)
N14 Cu2 N11 N12 61.0(2)
N9 Cu2 N11 N12 -124.7(2)
N10 Cu2 N11 N12 -103.8(11)
N6 Cu2 N11 N12 148.4(2)
Cu2 N11 N12 N13 -176(100)
N11 Cu2 N14 N15 -64.2(2)
N9 Cu2 N14 N15 154.0(5)
N10 Cu2 N14 N15 114.8(2)
N6 Cu2 N14 N15 -151.6(2)
N11 Cu2 N14 Cu1 82.28(7)
N9 Cu2 N14 Cu1 -59.5(5)
N10 Cu2 N14 Cu1 -98.76(7)
N6 Cu2 N14 Cu1 -5.17(6)
N3 Cu1 N14 N15 -119.7(2)
N6 Cu1 N14 N15 146.4(2)
N2 Cu1 N14 N15 56.6(2)
N1 Cu1 N14 N15 -28.6(2)
N3 Cu1 N14 Cu2 100.80(9)
N6 Cu1 N14 Cu2 6.86(8)
N2 Cu1 N14 Cu2 -82.89(8)
N1 Cu1 N14 Cu2 -168.06(8)
Cu2 N14 N15 N16 173(4)
Cu1 N14 N15 N16 43(4)
N3 Cu1 N1 C1 -158.26(18)
N6 Cu1 N1 C1 80.7(4)
N2 Cu1 N1 C1 15.45(17)
N14 Cu1 N1 C1 100.35(17)
N3 Cu1 N2 C2 77.4(7)
N6 Cu1 N2 C2 -153.08(18)
N1 Cu1 N2 C2 13.23(17)
N14 Cu1 N2 C2 -71.47(17)
Cu1 N1 C1 C2 -40.6(3)
Cu1 N2 C2 C1 -39.1(3)
N1 C1 C2 N2 52.5(3)
Cu2 N9 C3 C4 42.0(2)
Cu2 N10 C4 C3 34.2(2)
N9 C3 C4 N10 -50.2(2)
